data_4340943
loop_
_publ_author_name
'Zheng, Zhi-Peng'
'Ou, Yan-Jun'
'Hong, Xu-Jia'
'Wei, Lei-Ming'
'Wan, Lin-Tao'
'Zhou, Wo-Hua'
'Zhan, Qing-Guang'
'Cai, Yue-Peng'

_publ_section_title
;
 Anion-dependent assembly of four sensitized near-infrared luminescent
 heteronuclear Zn(II)-Yb(III) Schiff base complexes from a trinuclear
 Zn(II) complex.
;
_journal_issue 18
_journal_name_full 'Inorganic chemistry'
_journal_page_first 9625
_journal_page_last 9632
_journal_paper_doi 10.1021/ic501118b
_journal_volume 53
_journal_year 2014
_chemical_formula_sum 'C23 H27 N2 O10 Yb Zn'
_chemical_formula_weight 729.88
_chemical_name_systematic
; 
 ? 
;
_space_group_IT_number 2
_symmetry_cell_setting triclinic
_symmetry_space_group_name_Hall '-P 1'
_symmetry_space_group_name_H-M 'P -1'
_atom_sites_solution_hydrogens geom
_atom_sites_solution_primary direct
_atom_sites_solution_secondary difmap
_audit_creation_method SHELXL-97
_cell_angle_alpha 109.339(4)
_cell_angle_beta 98.788(4)
_cell_angle_gamma 100.564(4)
_cell_formula_units_Z 4
_cell_length_a 8.502(3)
_cell_length_b 17.380(6)
_cell_length_c 20.062(7)
_cell_measurement_reflns_used 2932
_cell_measurement_temperature 298(2)
_cell_measurement_theta_max 22.77
_cell_measurement_theta_min 2.21
_cell_volume 2676.0(16)
_computing_cell_refinement 'Bruker SAINT'
_computing_data_collection 'Bruker APEX2'
_computing_data_reduction 'Bruker SAINT'
_computing_molecular_graphics 'Bruker SHELXTL'
_computing_publication_material 'Bruker SHELXTL'
_computing_structure_refinement 'SHELXL-97 (Sheldrick, 2008)'
_computing_structure_solution 'SHELXS-97 (Sheldrick, 2008)'
_diffrn_ambient_temperature 298(2)
_diffrn_measured_fraction_theta_full 0.982
_diffrn_measured_fraction_theta_max 0.982
_diffrn_measurement_device_type 'Bruker APEX-II CCD'
_diffrn_measurement_method '\f and \w scans'
_diffrn_radiation_monochromator graphite
_diffrn_radiation_source 'fine-focus sealed tube'
_diffrn_radiation_type MoK\a
_diffrn_radiation_wavelength 0.71073
_diffrn_reflns_av_R_equivalents 0.0309
_diffrn_reflns_av_sigmaI/netI 0.0692
_diffrn_reflns_limit_h_max 10
_diffrn_reflns_limit_h_min -10
_diffrn_reflns_limit_k_max 20
_diffrn_reflns_limit_k_min -15
_diffrn_reflns_limit_l_max 18
_diffrn_reflns_limit_l_min -24
_diffrn_reflns_number 13983
_diffrn_reflns_theta_full 25.25
_diffrn_reflns_theta_max 25.25
_diffrn_reflns_theta_min 1.98
_exptl_absorpt_coefficient_mu 4.426
_exptl_absorpt_correction_T_max 0.6187
_exptl_absorpt_correction_T_min 0.4293
_exptl_absorpt_correction_type multi-scan
_exptl_absorpt_process_details 'SADABS (Sheldrick, 1996)'
_exptl_crystal_colour colorless
_exptl_crystal_density_diffrn 1.812
_exptl_crystal_density_method 'not measured'
_exptl_crystal_description prism
_exptl_crystal_F_000 1436
_exptl_crystal_size_max 0.23
_exptl_crystal_size_mid 0.17
_exptl_crystal_size_min 0.12
_refine_diff_density_max 1.131
_refine_diff_density_min -1.452
_refine_diff_density_rms 0.145
_refine_ls_extinction_method none
_refine_ls_goodness_of_fit_ref 0.996
_refine_ls_hydrogen_treatment constr
_refine_ls_matrix_type full
_refine_ls_number_parameters 677
_refine_ls_number_reflns 9522
_refine_ls_number_restraints 0
_refine_ls_restrained_S_all 0.996
_refine_ls_R_factor_all 0.0700
_refine_ls_R_factor_gt 0.0453
_refine_ls_shift/su_max 0.002
_refine_ls_shift/su_mean 0.001
_refine_ls_structure_factor_coef Fsqd
_refine_ls_weighting_details 'calc w=1/[\s^2^(Fo^2^)+(0.0495P)^2^+0.0000P] where P=(Fo^2^+2Fc^2^)/3'
_refine_ls_weighting_scheme calc
_refine_ls_wR_factor_gt 0.0976
_refine_ls_wR_factor_ref 0.1109
_reflns_number_gt 6720
_reflns_number_total 9522
_reflns_threshold_expression >2sigma(I)
_cod_data_source_file ic501118b_si_002.cif
_cod_data_source_block 992000(5)
_cod_depositor_comments
;
The following automatic conversions were performed:

'_symmetry_cell_setting' value 'Triclinic' changed to 'triclinic'
according to
/home/saulius/struct/COD-crude-data--automatic-downloads/rss-feeds/ACS/lib/dictionaries/cif_core.dic
dictionary named 'cif_core.dic' version 2.4.2 from 2011-04-26.

Automatic conversion script
Id: cif_fix_values 2281 2013-09-26 08:29:07Z andrius 

 Adding full bibliography for 4340939--4340944.cif.
;
_cod_original_cell_volume 2675.9(15)
_cod_original_sg_symbol_H-M P-1
_cod_database_code 4340943

loop_
_symmetry_equiv_pos_as_xyz
'x, y, z'
'-x, -y, -z'

loop_
_atom_site_label
_atom_site_type_symbol
_atom_site_fract_x
_atom_site_fract_y
_atom_site_fract_z
_atom_site_U_iso_or_equiv
_atom_site_adp_type
_atom_site_occupancy
_atom_site_symmetry_multiplicity
_atom_site_calc_flag
_atom_site_refinement_flags
Yb1 Yb 0.127283(19) 0.712690(9) 0.490665(9) 0.03731(5) Uani 1 1 d .
Yb2 Yb 0.225850(19) 0.286331(9) -0.032980(9) 0.03678(5) Uani 1 1 d .
Zn1 Zn 0.47069(5) 0.88568(2) 0.61309(2) 0.03612(13) Uani 1 1 d .
Zn2 Zn 0.06554(5) 0.21844(2) 0.10189(2) 0.03445(12) Uani 1 1 d .
O1 O 0.3463(3) 0.76230(13) 0.59254(12) 0.0355(7) Uani 1 1 d .
O2 O 0.1980(3) 0.60253(14) 0.52805(14) 0.0459(9) Uani 1 1 d .
O3 O 0.2060(3) 0.31685(13) 0.08645(12) 0.0369(8) Uani 1 1 d .
O4 O 0.4312(3) 0.41028(15) 0.05136(13) 0.0450(8) Uani 1 1 d .
O5 O 0.0126(3) 0.72715(19) 0.59158(15) 0.0667(11) Uani 1 1 d .
O6 O -0.1566(3) 0.66517(19) 0.48652(16) 0.0701(12) Uani 1 1 d .
O7 O 0.2899(3) 0.94261(15) 0.62352(14) 0.0515(9) Uani 1 1 d .
O8 O 0.1251(3) 0.84672(15) 0.52231(15) 0.0544(10) Uani 1 1 d .
O9 O 0.5415(3) 0.85681(15) 0.52045(13) 0.0529(9) Uani 1 1 d .
O10 O 0.3514(3) 0.74030(15) 0.44625(13) 0.0449(8) Uani 1 1 d .
O11 O -0.0038(3) 0.71293(16) 0.37870(14) 0.0544(9) Uani 1 1 d .
O12 O 0.0434(3) 0.59472(15) 0.38231(14) 0.0529(9) Uani 1 1 d .
O13 O 0.0593(4) 0.38082(17) -0.01253(16) 0.0701(11) Uani 1 1 d .
O14 O 0.1140(4) 0.3401(2) -0.11734(16) 0.0937(12) Uani 1 1 d .
O15 O 0.4326(3) 0.30121(16) -0.09665(15) 0.0613(10) Uani 1 1 d .
O16 O 0.2323(3) 0.18834(16) -0.14507(14) 0.0547(9) Uani 1 1 d .
O17 O 0.3469(3) 0.19567(14) 0.00373(13) 0.0452(8) Uani 1 1 d .
O18 O 0.2323(3) 0.15125(14) 0.08254(14) 0.0471(8) Uani 1 1 d .
O19 O -0.0128(3) 0.19287(15) -0.05696(14) 0.0492(9) Uani 1 1 d .
O20 O -0.1426(3) 0.19264(16) 0.03096(13) 0.0522(9) Uani 1 1 d .
N1 N 0.6527(4) 1.00300(17) 0.65284(16) 0.0434(10) Uani 1 1 d .
N2 N 0.5842(4) 0.88976(17) 0.71420(16) 0.0470(11) Uani 1 1 d .
N3 N -0.0476(4) 0.13484(17) 0.14822(16) 0.0421(10) Uani 1 1 d .
N4 N 0.0430(4) 0.30206(17) 0.19892(15) 0.0383(9) Uani 1 1 d .
C1 C 0.6802(5) 1.0509(2) 0.6145(2) 0.0561(15) Uani 1 1 d .
H1 H 0.6190 1.0340 0.5673 0.067 Uiso 1 1 calc R
C2 C 0.8017(6) 1.1274(2) 0.6451(2) 0.0643(16) Uani 1 1 d .
H2 H 0.8208 1.1608 0.6179 0.077 Uiso 1 1 calc R
C3 C 0.8922(5) 1.1530(2) 0.7147(2) 0.0569(15) Uani 1 1 d .
H3 H 0.9731 1.2035 0.7353 0.068 Uiso 1 1 calc R
C4 C 0.8600(5) 1.1022(2) 0.7531(2) 0.0498(14) Uani 1 1 d .
H4 H 0.9188 1.1180 0.8006 0.060 Uiso 1 1 calc R
C5 C 0.7388(5) 1.0271(2) 0.7207(2) 0.0442(12) Uani 1 1 d .
C6 C 0.6934(7) 0.9714(2) 0.7618(2) 0.084(2) Uani 1 1 d .
H6A H 0.7927 0.9626 0.7860 0.101 Uiso 1 1 calc R
H6B H 0.6396 0.9992 0.7988 0.101 Uiso 1 1 calc R
C7 C 0.5705(4) 0.8304(2) 0.7384(2) 0.0401(12) Uani 1 1 d .
H7 H 0.6325 0.8431 0.7848 0.048 Uiso 1 1 calc R
C8 C 0.4687(4) 0.7449(2) 0.70155(18) 0.0349(11) Uani 1 1 d .
C9 C 0.4837(5) 0.6879(2) 0.7377(2) 0.0475(13) Uani 1 1 d .
H9 H 0.5524 0.7073 0.7838 0.057 Uiso 1 1 calc R
C10 C 0.4005(5) 0.6063(2) 0.7065(2) 0.0506(13) Uani 1 1 d .
H10 H 0.4077 0.5708 0.7321 0.061 Uiso 1 1 calc R
C11 C 0.3033(5) 0.5748(2) 0.6359(2) 0.0497(13) Uani 1 1 d .
H11 H 0.2468 0.5183 0.6142 0.060 Uiso 1 1 calc R
C12 C 0.2919(4) 0.6283(2) 0.59860(19) 0.0348(11) Uani 1 1 d .
C13 C 0.3704(4) 0.7151(2) 0.63138(18) 0.0333(10) Uani 1 1 d .
C14 C 0.2076(7) 0.5213(2) 0.4764(2) 0.0787(19) Uani 1 1 d .
H14A H 0.1095 0.4977 0.4373 0.094 Uiso 1 1 calc R
H14B H 0.2144 0.4820 0.5009 0.094 Uiso 1 1 calc R
C15 C 0.3564(7) 0.5349(3) 0.4464(3) 0.115(2) Uani 1 1 d .
H15A H 0.3506 0.5752 0.4235 0.172 Uiso 1 1 calc R
H15B H 0.3608 0.4826 0.4113 0.172 Uiso 1 1 calc R
H15C H 0.4534 0.5558 0.4850 0.172 Uiso 1 1 calc R
C16 C -0.0771(5) 0.0502(2) 0.1193(2) 0.0586(15) Uani 1 1 d .
H16 H -0.0420 0.0250 0.0775 0.070 Uiso 1 1 calc R
C17 C -0.1574(6) 0.0009(3) 0.1504(2) 0.0669(17) Uani 1 1 d .
H17 H -0.1807 -0.0574 0.1288 0.080 Uiso 1 1 calc R
C18 C -0.2036(6) 0.0377(2) 0.2134(2) 0.0618(15) Uani 1 1 d .
H18 H -0.2541 0.0045 0.2361 0.074 Uiso 1 1 calc R
C19 C -0.1750(5) 0.1239(3) 0.2432(2) 0.0587(14) Uani 1 1 d .
H19 H -0.2079 0.1501 0.2854 0.070 Uiso 1 1 calc R
C20 C -0.0955(4) 0.1707(2) 0.2084(2) 0.0441(12) Uani 1 1 d .
C21 C -0.0696(5) 0.2649(2) 0.2343(2) 0.0542(14) Uani 1 1 d .
H21A H -0.1745 0.2783 0.2243 0.065 Uiso 1 1 calc R
H21B H -0.0256 0.2892 0.2864 0.065 Uiso 1 1 calc R
C22 C 0.1102(5) 0.3812(2) 0.22735(19) 0.0446(12) Uani 1 1 d .
H22 H 0.0831 0.4111 0.2700 0.054 Uiso 1 1 calc R
C23 C 0.2230(4) 0.4288(2) 0.20045(19) 0.0351(11) Uani 1 1 d .
C24 C 0.2963(5) 0.5137(2) 0.2453(2) 0.0477(13) Uani 1 1 d .
H24 H 0.2646 0.5367 0.2884 0.057 Uiso 1 1 calc R
C25 C 0.4120(5) 0.5625(2) 0.2269(2) 0.0526(15) Uani 1 1 d .
H25 H 0.4600 0.6181 0.2577 0.063 Uiso 1 1 calc R
C26 C 0.4588(5) 0.5303(2) 0.1627(2) 0.0513(14) Uani 1 1 d .
H26 H 0.5363 0.5647 0.1500 0.062 Uiso 1 1 calc R
C27 C 0.3932(4) 0.4487(2) 0.11772(18) 0.0382(11) Uani 1 1 d .
C28 C 0.2713(4) 0.3952(2) 0.13408(18) 0.0346(11) Uani 1 1 d .
C29 C 0.6038(5) 0.4323(3) 0.0488(3) 0.0700(17) Uani 1 1 d .
H29A H 0.6469 0.4929 0.0713 0.084 Uiso 1 1 calc R
H29B H 0.6125 0.4150 -0.0014 0.084 Uiso 1 1 calc R
C30 C 0.7033(6) 0.3905(3) 0.0871(3) 0.098(2) Uani 1 1 d .
H30A H 0.6922 0.4063 0.1364 0.147 Uiso 1 1 calc R
H30B H 0.8168 0.4079 0.0865 0.147 Uiso 1 1 calc R
H30C H 0.6649 0.3305 0.0630 0.147 Uiso 1 1 calc R
C31 C -0.1315(5) 0.7009(2) 0.5529(2) 0.0512(14) Uani 1 1 d .
C32 C -0.2717(6) 0.7140(3) 0.5912(3) 0.098(2) Uani 1 1 d .
H32A H -0.3621 0.7187 0.5589 0.146 Uiso 1 1 calc R
H32B H -0.2345 0.7647 0.6337 0.146 Uiso 1 1 calc R
H32C H -0.3068 0.6669 0.6049 0.146 Uiso 1 1 calc R
C33 C 0.1551(5) 0.9124(2) 0.5773(2) 0.0514(13) Uani 1 1 d .
C34 C 0.0241(6) 0.9598(3) 0.5875(3) 0.103(3) Uani 1 1 d .
H34A H 0.0074 0.9822 0.5499 0.155 Uiso 1 1 calc R
H34B H 0.0578 1.0052 0.6340 0.155 Uiso 1 1 calc R
H34C H -0.0767 0.9224 0.5851 0.155 Uiso 1 1 calc R
C35 C 0.4824(5) 0.7937(2) 0.4619(2) 0.0462(13) Uani 1 1 d .
C36 C 0.5890(6) 0.7814(3) 0.4078(3) 0.087(2) Uani 1 1 d .
H36A H 0.5573 0.7237 0.3750 0.131 Uiso 1 1 calc R
H36B H 0.7020 0.7953 0.4330 0.131 Uiso 1 1 calc R
H36C H 0.5758 0.8173 0.3810 0.131 Uiso 1 1 calc R
C37 C -0.0170(5) 0.6356(2) 0.3469(2) 0.0499(14) Uani 1 1 d .
C38 C -0.1076(6) 0.5916(3) 0.2703(2) 0.0742(19) Uani 1 1 d .
H38A H -0.2211 0.5695 0.2682 0.111 Uiso 1 1 calc R
H38B H -0.0609 0.5463 0.2472 0.111 Uiso 1 1 calc R
H38C H -0.0997 0.6305 0.2456 0.111 Uiso 1 1 calc R
C39 C 0.0331(5) 0.3767(2) -0.0751(2) 0.0546(14) Uani 1 1 d .
C40 C -0.0994(5) 0.4139(3) -0.1027(3) 0.0787(18) Uani 1 1 d .
H40A H -0.2021 0.3903 -0.0941 0.118 Uiso 1 1 calc R
H40B H -0.1103 0.4011 -0.1538 0.118 Uiso 1 1 calc R
H40C H -0.0694 0.4739 -0.0775 0.118 Uiso 1 1 calc R
C41 C 0.3551(5) 0.2353(2) -0.1505(2) 0.0496(13) Uani 1 1 d .
C42 C 0.4131(6) 0.2123(3) -0.2198(2) 0.0773(18) Uani 1 1 d .
H42A H 0.3990 0.1524 -0.2401 0.116 Uiso 1 1 calc R
H42B H 0.5273 0.2402 -0.2100 0.116 Uiso 1 1 calc R
H42C H 0.3501 0.2296 -0.2536 0.116 Uiso 1 1 calc R
C43 C 0.3384(4) 0.1554(2) 0.0454(2) 0.0426(12) Uani 1 1 d .
C44 C 0.4651(5) 0.1073(3) 0.0519(3) 0.0819(17) Uani 1 1 d .
H44A H 0.4522 0.0627 0.0062 0.123 Uiso 1 1 calc R
H44B H 0.4516 0.0839 0.0885 0.123 Uiso 1 1 calc R
H44C H 0.5729 0.1445 0.0654 0.123 Uiso 1 1 calc R
C45 C -0.1419(5) 0.1872(2) -0.0330(2) 0.0456(13) Uani 1 1 d .
C46 C -0.3013(5) 0.1775(3) -0.0819(2) 0.079(2) Uani 1 1 d .
H46A H -0.3229 0.1276 -0.1245 0.118 Uiso 1 1 calc R
H46B H -0.2953 0.2257 -0.0957 0.118 Uiso 1 1 calc R
H46C H -0.3883 0.1732 -0.0569 0.118 Uiso 1 1 calc R

loop_
_atom_site_aniso_label
_atom_site_aniso_U_11
_atom_site_aniso_U_22
_atom_site_aniso_U_33
_atom_site_aniso_U_23
_atom_site_aniso_U_13
_atom_site_aniso_U_12
Yb1 0.03665(8) 0.03922(8) 0.03513(8) 0.01572(6) 0.00533(7) 0.00599(7)
Yb2 0.03821(8) 0.03806(8) 0.03270(8) 0.01269(6) 0.00785(7) 0.00728(7)
Zn1 0.0384(2) 0.0354(2) 0.0299(2) 0.01222(16) 0.00415(18) 0.00089(18)
Zn2 0.0365(2) 0.03752(19) 0.03102(19) 0.01415(16) 0.00971(17) 0.00886(17)
O1 0.0376(12) 0.0320(11) 0.0381(12) 0.0183(9) 0.0098(10) 0.0010(10)
O2 0.0508(15) 0.0298(11) 0.0508(15) 0.0158(10) -0.0040(13) 0.0064(11)
O3 0.0500(13) 0.0320(11) 0.0250(11) 0.0067(9) 0.0114(10) 0.0063(10)
O4 0.0379(13) 0.0546(14) 0.0387(13) 0.0192(11) 0.0079(11) -0.0001(12)
O5 0.0520(15) 0.0951(19) 0.0597(16) 0.0335(14) 0.0241(13) 0.0157(15)
O6 0.0487(16) 0.089(2) 0.0604(18) 0.0214(15) 0.0150(14) -0.0009(16)
O7 0.0520(15) 0.0545(14) 0.0503(15) 0.0187(12) 0.0114(13) 0.0204(12)
O8 0.0669(17) 0.0430(13) 0.0499(16) 0.0151(12) 0.0019(14) 0.0193(12)
O9 0.0600(15) 0.0467(14) 0.0419(14) 0.0102(11) 0.0224(12) -0.0081(13)
O10 0.0411(13) 0.0504(14) 0.0348(13) 0.0110(11) 0.0110(11) -0.0017(12)
O11 0.0530(16) 0.0628(15) 0.0452(14) 0.0296(11) -0.0057(13) 0.0052(13)
O12 0.0632(17) 0.0498(14) 0.0414(14) 0.0174(11) 0.0038(13) 0.0101(13)
O13 0.0933(19) 0.0741(16) 0.0545(17) 0.0246(13) 0.0159(16) 0.0478(14)
O14 0.139(2) 0.131(2) 0.0675(17) 0.0678(14) 0.0486(17) 0.0872(17)
O15 0.0575(16) 0.0591(16) 0.0590(16) 0.0179(13) 0.0235(13) -0.0062(14)
O16 0.0608(16) 0.0519(14) 0.0508(15) 0.0178(12) 0.0225(13) 0.0066(13)
O17 0.0494(13) 0.0490(13) 0.0489(14) 0.0240(10) 0.0218(11) 0.0201(11)
O18 0.0507(13) 0.0481(13) 0.0573(14) 0.0274(11) 0.0247(12) 0.0223(11)
O19 0.0361(13) 0.0584(15) 0.0484(14) 0.0155(12) 0.0152(11) 0.0044(12)
O20 0.0411(14) 0.0759(16) 0.0419(13) 0.0305(11) 0.0103(11) 0.0031(13)
N1 0.0473(18) 0.0402(15) 0.0380(16) 0.0166(12) 0.0029(14) 0.0012(14)
N2 0.0571(19) 0.0369(15) 0.0384(16) 0.0144(13) 0.0071(15) -0.0062(15)
N3 0.0558(18) 0.0375(15) 0.0363(15) 0.0169(12) 0.0140(14) 0.0106(14)
N4 0.0479(16) 0.0383(14) 0.0337(15) 0.0151(12) 0.0160(13) 0.0139(13)
C1 0.069(3) 0.047(2) 0.042(2) 0.0189(17) -0.008(2) 0.002(2)
C2 0.071(3) 0.053(2) 0.059(2) 0.0300(18) -0.006(2) -0.010(2)
C3 0.050(2) 0.038(2) 0.066(3) 0.0106(19) 0.008(2) -0.0091(19)
C4 0.048(2) 0.038(2) 0.048(2) 0.0102(17) 0.001(2) -0.0091(18)
C5 0.048(2) 0.0396(19) 0.039(2) 0.0124(16) 0.0088(17) 0.0019(17)
C6 0.128(4) 0.042(2) 0.053(3) 0.014(2) -0.001(3) -0.028(3)
C7 0.0351(19) 0.052(2) 0.0340(18) 0.0212(15) 0.0047(16) 0.0054(16)
C8 0.0285(17) 0.0446(18) 0.0363(17) 0.0200(14) 0.0124(14) 0.0067(15)
C9 0.042(2) 0.060(2) 0.046(2) 0.0331(16) 0.0014(18) 0.0087(18)
C10 0.061(2) 0.0527(19) 0.051(2) 0.0344(15) 0.0086(19) 0.0188(18)
C11 0.055(2) 0.0334(17) 0.063(2) 0.0256(16) 0.006(2) 0.0072(17)
C12 0.0351(18) 0.0320(16) 0.0363(18) 0.0135(14) 0.0045(16) 0.0074(14)
C13 0.0347(17) 0.0375(16) 0.0354(17) 0.0195(13) 0.0135(14) 0.0113(14)
C14 0.130(4) 0.042(2) 0.051(3) 0.0129(19) -0.013(3) 0.026(2)
C15 0.154(4) 0.140(4) 0.066(4) 0.018(3) 0.031(3) 0.108(3)
C16 0.082(3) 0.047(2) 0.049(2) 0.0196(17) 0.024(2) 0.010(2)
C17 0.091(3) 0.043(2) 0.063(3) 0.0173(19) 0.025(2) 0.005(2)
C18 0.076(3) 0.052(2) 0.061(2) 0.0387(16) 0.014(2) -0.005(2)
C19 0.059(2) 0.070(2) 0.057(2) 0.0332(18) 0.0270(19) 0.009(2)
C20 0.037(2) 0.049(2) 0.047(2) 0.0218(16) 0.0064(17) 0.0070(17)
C21 0.059(2) 0.058(2) 0.056(2) 0.0232(18) 0.0305(18) 0.0205(19)
C22 0.056(2) 0.054(2) 0.0276(18) 0.0110(16) 0.0140(16) 0.0262(17)
C23 0.0398(18) 0.0372(17) 0.0306(17) 0.0132(14) 0.0047(15) 0.0164(15)
C24 0.057(2) 0.0351(18) 0.042(2) 0.0078(16) -0.0009(19) 0.0124(17)
C25 0.066(3) 0.0318(19) 0.041(2) -0.0010(17) -0.004(2) 0.0063(19)
C26 0.045(2) 0.039(2) 0.057(2) 0.0165(17) 0.002(2) -0.0093(18)
C27 0.0405(19) 0.0482(19) 0.0245(17) 0.0146(14) 0.0016(15) 0.0107(16)
C28 0.0406(19) 0.0373(17) 0.0264(17) 0.0136(13) 0.0029(15) 0.0118(15)
C29 0.056(3) 0.064(3) 0.076(3) 0.016(2) 0.026(2) -0.008(2)
C30 0.062(3) 0.123(4) 0.084(4) 0.005(3) 0.011(3) 0.032(3)
C31 0.046(2) 0.053(2) 0.058(2) 0.0201(18) 0.0184(19) 0.0156(18)
C32 0.067(3) 0.141(4) 0.114(4) 0.062(3) 0.042(3) 0.051(3)
C33 0.055(2) 0.0547(19) 0.064(2) 0.0337(17) 0.0225(19) 0.0305(17)
C34 0.086(3) 0.096(3) 0.103(5) 0.001(3) -0.004(3) 0.053(3)
C35 0.042(2) 0.062(2) 0.0380(19) 0.0223(16) 0.0134(16) 0.0113(18)
C36 0.073(3) 0.097(4) 0.063(3) 0.003(3) 0.034(2) -0.016(3)
C37 0.047(2) 0.052(2) 0.041(2) 0.0169(17) -0.0002(19) -0.0020(19)
C38 0.084(3) 0.069(3) 0.050(3) 0.015(2) -0.001(3) -0.001(3)
C39 0.065(3) 0.051(2) 0.051(2) 0.0223(18) 0.018(2) 0.013(2)
C40 0.082(3) 0.092(3) 0.083(3) 0.044(2) 0.011(3) 0.055(2)
C41 0.053(2) 0.049(2) 0.050(2) 0.0210(17) 0.0175(18) 0.0074(18)
C42 0.092(3) 0.096(3) 0.047(2) 0.029(2) 0.039(2) 0.009(3)
C43 0.0422(18) 0.0386(18) 0.046(2) 0.0061(16) 0.0099(17) 0.0266(15)
C44 0.084(3) 0.103(3) 0.108(3) 0.069(2) 0.053(2) 0.058(2)
C45 0.040(2) 0.047(2) 0.049(2) 0.0190(17) 0.0043(18) 0.0140(17)
C46 0.045(2) 0.133(4) 0.045(3) 0.023(3) -0.001(2) 0.019(3)

loop_
_atom_type_symbol
_atom_type_description
_atom_type_scat_dispersion_real
_atom_type_scat_dispersion_imag
_atom_type_scat_source
C C 0.0033 0.0016 'International Tables Vol C Tables 4.2.6.8 and 6.1.1.4'
H H 0.0000 0.0000 'International Tables Vol C Tables 4.2.6.8 and 6.1.1.4'
N N 0.0061 0.0033 'International Tables Vol C Tables 4.2.6.8 and 6.1.1.4'
O O 0.0106 0.0060 'International Tables Vol C Tables 4.2.6.8 and 6.1.1.4'
Zn Zn 0.2839 1.4301 'International Tables Vol C Tables 4.2.6.8 and 6.1.1.4'
Yb Yb -0.3850 5.5486 'International Tables Vol C Tables 4.2.6.8 and 6.1.1.4'

loop_
_geom_angle_atom_site_label_1
_geom_angle_atom_site_label_2
_geom_angle_atom_site_label_3
_geom_angle
O8 Yb1 O10 88.81(10)
O8 Yb1 O5 81.17(11)
O10 Yb1 O5 148.51(8)
O8 Yb1 O1 83.92(9)
O10 Yb1 O1 76.19(9)
O5 Yb1 O1 73.11(9)
O8 Yb1 O12 135.36(10)
O10 Yb1 O12 82.96(9)
O5 Yb1 O12 124.53(10)
O1 Yb1 O12 135.11(9)
O8 Yb1 O11 79.86(10)
O10 Yb1 O11 80.95(10)
O5 Yb1 O11 125.76(11)
O1 Yb1 O11 152.14(9)
O12 Yb1 O11 55.54(10)
O8 Yb1 O6 94.72(11)
O10 Yb1 O6 156.78(10)
O5 Yb1 O6 54.50(10)
O1 Yb1 O6 126.99(10)
O12 Yb1 O6 78.43(10)
O11 Yb1 O6 77.12(11)
O8 Yb1 O2 147.47(9)
O10 Yb1 O2 96.79(10)
O5 Yb1 O2 77.44(11)
O1 Yb1 O2 66.61(8)
O12 Yb1 O2 77.17(9)
O11 Yb1 O2 132.65(8)
O6 Yb1 O2 92.52(11)
O8 Yb1 C31 84.28(12)
O10 Yb1 C31 172.76(10)
O5 Yb1 C31 27.76(11)
O1 Yb1 C31 100.87(11)
O12 Yb1 C31 103.49(10)
O11 Yb1 C31 99.88(12)
O6 Yb1 C31 27.18(10)
O2 Yb1 C31 87.95(12)
O8 Yb1 C37 107.41(12)
O10 Yb1 C37 81.56(11)
O5 Yb1 C37 129.92(11)
O1 Yb1 C37 154.85(11)
O12 Yb1 C37 28.01(12)
O11 Yb1 C37 27.55(11)
O6 Yb1 C37 75.47(12)
O2 Yb1 C37 105.11(11)
C31 Yb1 C37 102.54(13)
O8 Yb1 Zn1 56.26(7)
O10 Yb1 Zn1 63.44(6)
O5 Yb1 Zn1 86.46(6)
O1 Yb1 Zn1 32.23(6)
O12 Yb1 Zn1 145.43(7)
O11 Yb1 Zn1 121.59(6)
O6 Yb1 Zn1 136.14(7)
O2 Yb1 Zn1 97.93(6)
C31 Yb1 Zn1 110.57(8)
C37 Yb1 Zn1 140.05(9)
O19 Yb2 O17 86.76(10)
O19 Yb2 O3 83.55(9)
O17 Yb2 O3 75.00(9)
O19 Yb2 O13 82.24(10)
O17 Yb2 O13 148.61(11)
O3 Yb2 O13 74.61(10)
O19 Yb2 O16 79.56(9)
O17 Yb2 O16 79.13(10)
O3 Yb2 O16 149.74(10)
O13 Yb2 O16 126.95(10)
O19 Yb2 O14 90.73(11)
O17 Yb2 O14 155.56(10)
O3 Yb2 O14 128.88(10)
O13 Yb2 O14 54.30(12)
O16 Yb2 O14 76.51(11)
O19 Yb2 O15 134.42(9)
O17 Yb2 O15 87.94(11)
O3 Yb2 O15 137.90(8)
O13 Yb2 O15 120.39(12)
O16 Yb2 O15 55.00(9)
O14 Yb2 O15 76.55(12)
O19 Yb2 O4 149.16(9)
O17 Yb2 O4 93.72(9)
O3 Yb2 O4 66.93(8)
O13 Yb2 O4 81.48(9)
O16 Yb2 O4 130.85(9)
O14 Yb2 O4 100.67(10)
O15 Yb2 O4 76.37(9)
O19 Yb2 C39 83.40(12)
O17 Yb2 C39 169.85(11)
O3 Yb2 C39 101.34(11)
O13 Yb2 C39 26.79(12)
O16 Yb2 C39 101.43(12)
O14 Yb2 C39 27.75(12)
O15 Yb2 C39 100.72(13)
O4 Yb2 C39 93.45(10)
O19 Yb2 C41 106.55(10)
O17 Yb2 C41 85.26(12)
O3 Yb2 C41 157.40(11)
O13 Yb2 C41 126.05(13)
O16 Yb2 C41 27.36(10)
O14 Yb2 C41 72.17(13)
O15 Yb2 C41 27.87(9)
O4 Yb2 C41 104.22(10)
C39 Yb2 C41 99.90(14)
O19 Yb2 C28 102.07(9)
O17 Yb2 C28 87.20(9)
O3 Yb2 C28 21.60(8)
O13 Yb2 C28 66.73(10)
O16 Yb2 C28 166.14(10)
O14 Yb2 C28 117.05(10)
O15 Yb2 C28 122.84(9)
O4 Yb2 C28 47.26(9)
C39 Yb2 C28 92.42(11)
C41 Yb2 C28 149.88(10)
O19 Yb2 Zn2 55.90(7)
O17 Yb2 Zn2 63.49(7)
O3 Yb2 Zn2 31.09(5)
O13 Yb2 Zn2 86.18(9)
O16 Yb2 Zn2 121.13(7)
O14 Yb2 Zn2 132.89(9)
O15 Yb2 Zn2 150.44(8)
O4 Yb2 Zn2 96.96(7)
C39 Yb2 Zn2 108.47(10)
C41 Yb2 Zn2 143.29(9)
C28 Yb2 Zn2 52.62(7)
O7 Zn1 O9 118.69(12)
O7 Zn1 N2 109.43(13)
O9 Zn1 N2 130.57(13)
O7 Zn1 O1 100.84(10)
O9 Zn1 O1 94.27(10)
N2 Zn1 O1 87.05(10)
O7 Zn1 N1 92.23(12)
O9 Zn1 N1 88.68(11)
N2 Zn1 N1 78.48(12)
O1 Zn1 N1 163.12(12)
O7 Zn1 Yb1 80.33(7)
O9 Zn1 Yb1 77.85(7)
N2 Zn1 Yb1 122.68(8)
O1 Zn1 Yb1 36.78(7)
N1 Zn1 Yb1 158.82(9)
O20 Zn2 O18 122.23(10)
O20 Zn2 O3 102.22(11)
O18 Zn2 O3 91.91(11)
O20 Zn2 N4 106.68(12)
O18 Zn2 N4 129.59(11)
O3 Zn2 N4 88.93(11)
O20 Zn2 N3 90.33(12)
O18 Zn2 N3 89.22(12)
O3 Zn2 N3 164.32(9)
N4 Zn2 N3 78.37(12)
O20 Zn2 Yb2 80.97(9)
O18 Zn2 Yb2 79.21(8)
O3 Zn2 Yb2 35.90(6)
N4 Zn2 Yb2 122.82(9)
N3 Zn2 Yb2 158.59(7)
C13 O1 Zn1 128.58(18)
C13 O1 Yb1 120.26(17)
Zn1 O1 Yb1 111.00(11)
C12 O2 C14 116.3(3)
C12 O2 Yb1 116.06(19)
C14 O2 Yb1 123.0(3)
C28 O3 Zn2 128.1(2)
C28 O3 Yb2 118.6(2)
Zn2 O3 Yb2 113.01(8)
C27 O4 C29 116.3(3)
C27 O4 Yb2 115.35(19)
C29 O4 Yb2 125.5(2)
C31 O5 Yb1 92.3(3)
C31 O6 Yb1 90.8(2)
C33 O7 Zn1 120.7(2)
C33 O8 Yb1 140.9(3)
C35 O9 Zn1 129.9(3)
C35 O10 Yb1 140.4(2)
C37 O11 Yb1 92.6(3)
C37 O12 Yb1 92.6(2)
C39 O13 Yb2 93.3(3)
C39 O14 Yb2 91.6(3)
C41 O15 Yb2 91.8(2)
C41 O16 Yb2 92.7(2)
C43 O17 Yb2 141.2(2)
C43 O18 Zn2 129.2(3)
C45 O19 Yb2 138.3(2)
C45 O20 Zn2 120.3(2)
C1 N1 C5 120.4(3)
C1 N1 Zn1 123.9(2)
C5 N1 Zn1 115.8(3)
C7 N2 C6 117.4(3)
C7 N2 Zn1 128.0(2)
C6 N2 Zn1 114.6(3)
C20 N3 C16 119.4(4)
C20 N3 Zn2 115.8(2)
C16 N3 Zn2 124.7(3)
C22 N4 C21 118.9(3)
C22 N4 Zn2 126.7(3)
C21 N4 Zn2 114.3(2)
N1 C1 C2 120.1(4)
N1 C1 H1 119.9
C2 C1 H1 119.9
C3 C2 C1 120.4(4)
C3 C2 H2 119.8
C1 C2 H2 119.8
C2 C3 C4 118.0(3)
C2 C3 H3 121.0
C4 C3 H3 121.0
C3 C4 C5 119.6(4)
C3 C4 H4 120.2
C5 C4 H4 120.2
N1 C5 C4 121.4(4)
N1 C5 C6 116.9(3)
C4 C5 C6 121.6(4)
N2 C6 C5 112.0(4)
N2 C6 H6A 109.2
C5 C6 H6A 109.2
N2 C6 H6B 109.2
C5 C6 H6B 109.2
H6A C6 H6B 107.9
N2 C7 C8 127.2(3)
N2 C7 H7 116.4
C8 C7 H7 116.4
C13 C8 C9 119.4(3)
C13 C8 C7 123.6(4)
C9 C8 C7 116.7(3)
C10 C9 C8 121.2(3)
C10 C9 H9 119.4
C8 C9 H9 119.4
C9 C10 C11 120.3(4)
C9 C10 H10 119.8
C11 C10 H10 119.8
C12 C11 C10 119.4(3)
C12 C11 H11 120.3
C10 C11 H11 120.3
C11 C12 O2 123.4(3)
C11 C12 C13 121.4(3)
O2 C12 C13 115.1(3)
O1 C13 C8 124.8(3)
O1 C13 C12 117.2(3)
C8 C13 C12 118.0(3)
O2 C14 C15 109.2(4)
O2 C14 H14A 109.8
C15 C14 H14A 109.8
O2 C14 H14B 109.8
C15 C14 H14B 109.8
H14A C14 H14B 108.3
C14 C15 H15A 109.5
C14 C15 H15B 109.5
H15A C15 H15B 109.5
C14 C15 H15C 109.5
H15A C15 H15C 109.5
H15B C15 H15C 109.5
N3 C16 C17 121.1(4)
N3 C16 H16 119.5
C17 C16 H16 119.5
C16 C17 C18 119.7(4)
C16 C17 H17 120.1
C18 C17 H17 120.1
C17 C18 C19 119.7(4)
C17 C18 H18 120.2
C19 C18 H18 120.2
C18 C19 C20 117.9(4)
C18 C19 H19 121.0
C20 C19 H19 121.0
N3 C20 C19 122.1(3)
N3 C20 C21 116.4(4)
C19 C20 C21 121.4(4)
N4 C21 C20 111.6(3)
N4 C21 H21A 109.3
C20 C21 H21A 109.3
N4 C21 H21B 109.3
C20 C21 H21B 109.3
H21A C21 H21B 108.0
N4 C22 C23 126.9(3)
N4 C22 H22 116.5
C23 C22 H22 116.5
C24 C23 C28 118.3(4)
C24 C23 C22 117.0(3)
C28 C23 C22 124.6(3)
C25 C24 C23 121.5(4)
C25 C24 H24 119.2
C23 C24 H24 119.2
C24 C25 C26 120.2(3)
C24 C25 H25 119.9
C26 C25 H25 119.9
C27 C26 C25 120.7(4)
C27 C26 H26 119.6
C25 C26 H26 119.6
C26 C27 O4 125.1(4)
C26 C27 C28 121.3(4)
O4 C27 C28 113.5(3)
O3 C28 C27 118.7(3)
O3 C28 C23 123.4(3)
C27 C28 C23 117.9(3)
O3 C28 Yb2 39.78(16)
C27 C28 Yb2 81.0(2)
C23 C28 Yb2 157.0(2)
O4 C29 C30 111.1(4)
O4 C29 H29A 109.4
C30 C29 H29A 109.4
O4 C29 H29B 109.4
C30 C29 H29B 109.4
H29A C29 H29B 108.0
C29 C30 H30A 109.5
C29 C30 H30B 109.5
H30A C30 H30B 109.5
C29 C30 H30C 109.5
H30A C30 H30C 109.5
H30B C30 H30C 109.5
O6 C31 O5 120.4(4)
O6 C31 C32 122.0(4)
O5 C31 C32 117.6(4)
O6 C31 Yb1 62.0(2)
O5 C31 Yb1 60.0(2)
C32 C31 Yb1 168.0(3)
C31 C32 H32A 109.5
C31 C32 H32B 109.5
H32A C32 H32B 109.5
C31 C32 H32C 109.5
H32A C32 H32C 109.5
H32B C32 H32C 109.5
O8 C33 O7 124.0(4)
O8 C33 C34 117.9(4)
O7 C33 C34 118.0(3)
C33 C34 H34A 109.5
C33 C34 H34B 109.5
H34A C34 H34B 109.5
C33 C34 H34C 109.5
H34A C34 H34C 109.5
H34B C34 H34C 109.5
O10 C35 O9 126.9(4)
O10 C35 C36 117.5(3)
O9 C35 C36 115.5(3)
C35 C36 H36A 109.5
C35 C36 H36B 109.5
H36A C36 H36B 109.5
C35 C36 H36C 109.5
H36A C36 H36C 109.5
H36B C36 H36C 109.5
O11 C37 O12 119.2(3)
O11 C37 C38 120.5(4)
O12 C37 C38 120.3(4)
O11 C37 Yb1 59.9(2)
O12 C37 Yb1 59.39(18)
C38 C37 Yb1 175.5(3)
C37 C38 H38A 109.5
C37 C38 H38B 109.5
H38A C38 H38B 109.5
C37 C38 H38C 109.5
H38A C38 H38C 109.5
H38B C38 H38C 109.5
O13 C39 O14 119.7(4)
O13 C39 C40 120.2(4)
O14 C39 C40 120.0(4)
O13 C39 Yb2 59.9(2)
O14 C39 Yb2 60.6(3)
C40 C39 Yb2 170.1(3)
C39 C40 H40A 109.5
C39 C40 H40B 109.5
H40A C40 H40B 109.5
C39 C40 H40C 109.5
H40A C40 H40C 109.5
H40B C40 H40C 109.5
O16 C41 O15 119.5(4)
O16 C41 C42 120.1(3)
O15 C41 C42 120.4(4)
O16 C41 Yb2 59.9(2)
O15 C41 Yb2 60.3(2)
C42 C41 Yb2 172.8(3)
C41 C42 H42A 109.5
C41 C42 H42B 109.5
H42A C42 H42B 109.5
C41 C42 H42C 109.5
H42A C42 H42C 109.5
H42B C42 H42C 109.5
O17 C43 O18 126.3(4)
O17 C43 C44 117.6(4)
O18 C43 C44 116.2(4)
C43 C44 H44A 109.5
C43 C44 H44B 109.5
H44A C44 H44B 109.5
C43 C44 H44C 109.5
H44A C44 H44C 109.5
H44B C44 H44C 109.5
O20 C45 O19 123.4(4)
O20 C45 C46 117.9(4)
O19 C45 C46 118.6(4)
C45 C46 H46A 109.5
C45 C46 H46B 109.5
H46A C46 H46B 109.5
C45 C46 H46C 109.5
H46A C46 H46C 109.5
H46B C46 H46C 109.5

loop_
_geom_bond_atom_site_label_1
_geom_bond_atom_site_label_2
_geom_bond_distance
Yb1 O8 2.207(3)
Yb1 O10 2.263(3)
Yb1 O5 2.338(3)
Yb1 O1 2.338(2)
Yb1 O12 2.340(2)
Yb1 O11 2.352(3)
Yb1 O6 2.383(3)
Yb1 O2 2.414(3)
Yb1 C31 2.699(4)
Yb1 C37 2.716(4)
Yb1 Zn1 3.6463(8)
Yb2 O19 2.227(2)
Yb2 O17 2.284(3)
Yb2 O3 2.316(2)
Yb2 O13 2.335(3)
Yb2 O16 2.344(3)
Yb2 O14 2.350(4)
Yb2 O15 2.351(3)
Yb2 O4 2.420(2)
Yb2 C39 2.696(5)
Yb2 C41 2.706(4)
Yb2 C28 3.178(3)
Yb2 Zn2 3.6362(10)
Zn1 O7 1.975(3)
Zn1 O9 1.976(3)
Zn1 N2 2.081(3)
Zn1 O1 2.083(2)
Zn1 N1 2.139(3)
Zn2 O20 1.968(3)
Zn2 O18 2.000(3)
Zn2 O3 2.040(2)
Zn2 N4 2.069(3)
Zn2 N3 2.134(3)
O1 C13 1.326(5)
O2 C12 1.394(4)
O2 C14 1.473(5)
O3 C28 1.333(3)
O4 C27 1.395(4)
O4 C29 1.460(5)
O5 C31 1.258(5)
O6 C31 1.233(5)
O7 C33 1.258(4)
O8 C33 1.248(4)
O9 C35 1.265(4)
O10 C35 1.234(4)
O11 C37 1.258(5)
O12 C37 1.277(5)
O13 C39 1.217(5)
O14 C39 1.255(5)
O15 C41 1.265(4)
O16 C41 1.245(5)
O17 C43 1.257(5)
O18 C43 1.262(5)
O19 C45 1.264(5)
O20 C45 1.256(5)
N1 C1 1.322(6)
N1 C5 1.331(5)
N2 C7 1.273(5)
N2 C6 1.461(5)
N3 C20 1.325(5)
N3 C16 1.349(5)
N4 C22 1.279(4)
N4 C21 1.456(5)
C1 C2 1.404(5)
C1 H1 0.9300
C2 C3 1.369(6)
C2 H2 0.9300
C3 C4 1.369(6)
C3 H3 0.9300
C4 C5 1.389(5)
C4 H4 0.9300
C5 C6 1.501(7)
C6 H6A 0.9700
C6 H6B 0.9700
C7 C8 1.453(4)
C7 H7 0.9300
C8 C13 1.396(5)
C8 C9 1.419(6)
C9 C10 1.346(5)
C9 H9 0.9300
C10 C11 1.398(5)
C10 H10 0.9300
C11 C12 1.380(6)
C11 H11 0.9300
C12 C13 1.412(4)
C14 C15 1.496(8)
C14 H14A 0.9700
C14 H14B 0.9700
C15 H15A 0.9600
C15 H15B 0.9600
C15 H15C 0.9600
C16 C17 1.363(7)
C16 H16 0.9300
C17 C18 1.367(6)
C17 H17 0.9300
C18 C19 1.376(5)
C18 H18 0.9300
C19 C20 1.389(6)
C19 H19 0.9300
C20 C21 1.506(5)
C21 H21A 0.9700
C21 H21B 0.9700
C22 C23 1.434(6)
C22 H22 0.9300
C23 C24 1.409(4)
C23 C28 1.422(5)
C24 C25 1.356(6)
C24 H24 0.9300
C25 C26 1.374(6)
C25 H25 0.9300
C26 C27 1.358(4)
C26 H26 0.9300
C27 C28 1.413(5)
C29 C30 1.493(8)
C29 H29A 0.9700
C29 H29B 0.9700
C30 H30A 0.9600
C30 H30B 0.9600
C30 H30C 0.9600
C31 C32 1.525(7)
C32 H32A 0.9600
C32 H32B 0.9600
C32 H32C 0.9600
C33 C34 1.503(7)
C34 H34A 0.9600
C34 H34B 0.9600
C34 H34C 0.9600
C35 C36 1.503(6)
C36 H36A 0.9600
C36 H36B 0.9600
C36 H36C 0.9600
C37 C38 1.478(6)
C38 H38A 0.9600
C38 H38B 0.9600
C38 H38C 0.9600
C39 C40 1.519(7)
C40 H40A 0.9600
C40 H40B 0.9600
C40 H40C 0.9600
C41 C42 1.499(6)
C42 H42A 0.9600
C42 H42B 0.9600
C42 H42C 0.9600
C43 C44 1.496(6)
C44 H44A 0.9600
C44 H44B 0.9600
C44 H44C 0.9600
C45 C46 1.493(6)
C46 H46A 0.9600
C46 H46B 0.9600
C46 H46C 0.9600

loop_
_geom_torsion_atom_site_label_1
_geom_torsion_atom_site_label_2
_geom_torsion_atom_site_label_3
_geom_torsion_atom_site_label_4
_geom_torsion
O8 Yb1 Zn1 O7 22.03(13)
O10 Yb1 Zn1 O7 129.85(12)
O5 Yb1 Zn1 O7 -59.72(12)
O1 Yb1 Zn1 O7 -123.13(15)
O12 Yb1 Zn1 O7 144.63(16)
O11 Yb1 Zn1 O7 70.77(12)
O6 Yb1 Zn1 O7 -34.43(16)
O2 Yb1 Zn1 O7 -136.50(11)
C31 Yb1 Zn1 O7 -45.71(14)
C37 Yb1 Zn1 O7 98.31(17)
O8 Yb1 Zn1 O9 -100.30(13)
O10 Yb1 Zn1 O9 7.51(12)
O5 Yb1 Zn1 O9 177.95(12)
O1 Yb1 Zn1 O9 114.53(14)
O12 Yb1 Zn1 O9 22.29(16)
O11 Yb1 Zn1 O9 -51.56(12)
O6 Yb1 Zn1 O9 -156.76(15)
O2 Yb1 Zn1 O9 101.17(11)
C31 Yb1 Zn1 O9 -168.04(14)
C37 Yb1 Zn1 O9 -24.02(17)
O8 Yb1 Zn1 N2 128.98(15)
O10 Yb1 Zn1 N2 -123.20(14)
O5 Yb1 Zn1 N2 47.23(14)
O1 Yb1 Zn1 N2 -16.18(16)
O12 Yb1 Zn1 N2 -108.42(17)
O11 Yb1 Zn1 N2 177.72(14)
O6 Yb1 Zn1 N2 72.52(17)
O2 Yb1 Zn1 N2 -29.55(13)
C31 Yb1 Zn1 N2 61.24(16)
C37 Yb1 Zn1 N2 -154.74(19)
O8 Yb1 Zn1 O1 145.17(15)
O10 Yb1 Zn1 O1 -107.02(14)
O5 Yb1 Zn1 O1 63.42(14)
O12 Yb1 Zn1 O1 -92.24(17)
O11 Yb1 Zn1 O1 -166.10(14)
O6 Yb1 Zn1 O1 88.70(17)
O2 Yb1 Zn1 O1 -13.37(13)
C31 Yb1 Zn1 O1 77.42(16)
C37 Yb1 Zn1 O1 -138.56(19)
O8 Yb1 Zn1 N1 -48.7(3)
O10 Yb1 Zn1 N1 59.1(3)
O5 Yb1 Zn1 N1 -130.4(3)
O1 Yb1 Zn1 N1 166.2(3)
O12 Yb1 Zn1 N1 73.9(3)
O11 Yb1 Zn1 N1 0.1(3)
O6 Yb1 Zn1 N1 -105.1(3)
O2 Yb1 Zn1 N1 152.8(3)
C31 Yb1 Zn1 N1 -116.4(3)
C37 Yb1 Zn1 N1 27.6(3)
O19 Yb2 Zn2 O20 -23.54(12)
O17 Yb2 Zn2 O20 -128.70(10)
O3 Yb2 Zn2 O20 125.81(15)
O13 Yb2 Zn2 O20 59.67(10)
O16 Yb2 Zn2 O20 -71.90(11)
O14 Yb2 Zn2 O20 29.01(12)
O15 Yb2 Zn2 O20 -144.83(14)
O4 Yb2 Zn2 O20 140.59(10)
C39 Yb2 Zn2 O20 44.59(11)
C41 Yb2 Zn2 O20 -94.11(16)
C28 Yb2 Zn2 O20 123.09(12)
O19 Yb2 Zn2 O18 101.91(11)
O17 Yb2 Zn2 O18 -3.25(8)
O3 Yb2 Zn2 O18 -108.74(14)
O13 Yb2 Zn2 O18 -174.88(9)
O16 Yb2 Zn2 O18 53.56(10)
O14 Yb2 Zn2 O18 154.46(11)
O15 Yb2 Zn2 O18 -19.38(13)
O4 Yb2 Zn2 O18 -93.95(9)
C39 Yb2 Zn2 O18 170.04(10)
C41 Yb2 Zn2 O18 31.34(15)
C28 Yb2 Zn2 O18 -111.45(11)
O19 Yb2 Zn2 O3 -149.35(15)
O17 Yb2 Zn2 O3 105.49(14)
O13 Yb2 Zn2 O3 -66.14(14)
O16 Yb2 Zn2 O3 162.29(15)
O14 Yb2 Zn2 O3 -96.80(15)
O15 Yb2 Zn2 O3 89.36(17)
O4 Yb2 Zn2 O3 14.79(14)
C39 Yb2 Zn2 O3 -81.22(15)
C41 Yb2 Zn2 O3 140.08(18)
C28 Yb2 Zn2 O3 -2.71(15)
O19 Yb2 Zn2 N4 -127.62(13)
O17 Yb2 Zn2 N4 127.22(12)
O3 Yb2 Zn2 N4 21.73(16)
O13 Yb2 Zn2 N4 -44.41(12)
O16 Yb2 Zn2 N4 -175.98(13)
O14 Yb2 Zn2 N4 -75.07(14)
O15 Yb2 Zn2 N4 111.09(15)
O4 Yb2 Zn2 N4 36.51(12)
C39 Yb2 Zn2 N4 -59.49(13)
C41 Yb2 Zn2 N4 161.81(17)
C28 Yb2 Zn2 N4 19.01(13)
O19 Yb2 Zn2 N3 43.5(3)
O17 Yb2 Zn2 N3 -61.6(2)
O3 Yb2 Zn2 N3 -167.1(3)
O13 Yb2 Zn2 N3 126.7(3)
O16 Yb2 Zn2 N3 -4.8(3)
O14 Yb2 Zn2 N3 96.1(3)
O15 Yb2 Zn2 N3 -77.8(3)
O4 Yb2 Zn2 N3 -152.3(3)
C39 Yb2 Zn2 N3 111.7(3)
C41 Yb2 Zn2 N3 -27.0(3)
C28 Yb2 Zn2 N3 -169.8(3)
O7 Zn1 O1 C13 -118.1(3)
O9 Zn1 O1 C13 121.6(3)
N2 Zn1 O1 C13 -8.9(3)
N1 Zn1 O1 C13 22.0(5)
Yb1 Zn1 O1 C13 -175.3(3)
O7 Zn1 O1 Yb1 57.19(13)
O9 Zn1 O1 Yb1 -63.10(13)
N2 Zn1 O1 Yb1 166.41(13)
N1 Zn1 O1 Yb1 -162.7(3)
O8 Yb1 O1 C13 147.2(3)
O10 Yb1 O1 C13 -122.5(3)
O5 Yb1 O1 C13 64.6(2)
O12 Yb1 O1 C13 -57.7(3)
O11 Yb1 O1 C13 -158.3(2)
O6 Yb1 O1 C13 55.9(3)
O2 Yb1 O1 C13 -18.7(2)
C31 Yb1 O1 C13 64.2(3)
C37 Yb1 O1 C13 -94.1(3)
Zn1 Yb1 O1 C13 175.7(3)
O8 Yb1 O1 Zn1 -28.53(12)
O10 Yb1 O1 Zn1 61.73(11)
O5 Yb1 O1 Zn1 -111.13(13)
O12 Yb1 O1 Zn1 126.55(13)
O11 Yb1 O1 Zn1 26.0(2)
O6 Yb1 O1 Zn1 -119.86(13)
O2 Yb1 O1 Zn1 165.55(14)
C31 Yb1 O1 Zn1 -111.50(13)
C37 Yb1 O1 Zn1 90.2(3)
O8 Yb1 O2 C12 -8.8(3)
O10 Yb1 O2 C12 89.7(2)
O5 Yb1 O2 C12 -58.9(2)
O1 Yb1 O2 C12 18.0(2)
O12 Yb1 O2 C12 170.9(3)
O11 Yb1 O2 C12 173.6(2)
O6 Yb1 O2 C12 -111.6(2)
C31 Yb1 O2 C12 -84.8(2)
C37 Yb1 O2 C12 172.8(2)
Zn1 Yb1 O2 C12 25.7(2)
O8 Yb1 O2 C14 -163.7(3)
O10 Yb1 O2 C14 -65.3(3)
O5 Yb1 O2 C14 146.2(3)
O1 Yb1 O2 C14 -137.0(3)
O12 Yb1 O2 C14 15.9(3)
O11 Yb1 O2 C14 18.7(3)
O6 Yb1 O2 C14 93.4(3)
C31 Yb1 O2 C14 120.2(3)
C37 Yb1 O2 C14 17.8(3)
Zn1 Yb1 O2 C14 -129.3(3)
O20 Zn2 O3 C28 118.4(3)
O18 Zn2 O3 C28 -118.0(3)
N4 Zn2 O3 C28 11.6(3)
N3 Zn2 O3 C28 -24.1(6)
Yb2 Zn2 O3 C28 173.5(4)
O20 Zn2 O3 Yb2 -55.03(13)
O18 Zn2 O3 Yb2 68.55(12)
N4 Zn2 O3 Yb2 -161.87(13)
N3 Zn2 O3 Yb2 162.5(4)
O19 Yb2 O3 C28 -149.0(3)
O17 Yb2 O3 C28 122.6(3)
O13 Yb2 O3 C28 -65.3(3)
O16 Yb2 O3 C28 154.8(2)
O14 Yb2 O3 C28 -63.3(3)
O15 Yb2 O3 C28 53.3(3)
O4 Yb2 O3 C28 21.8(2)
C39 Yb2 O3 C28 -67.1(3)
C41 Yb2 O3 C28 92.7(3)
Zn2 Yb2 O3 C28 -174.1(3)
O19 Yb2 O3 Zn2 25.14(12)
O17 Yb2 O3 Zn2 -63.23(12)
O13 Yb2 O3 Zn2 108.83(13)
O16 Yb2 O3 Zn2 -31.1(2)
O14 Yb2 O3 Zn2 110.85(14)
O15 Yb2 O3 Zn2 -132.62(13)
O4 Yb2 O3 Zn2 -164.02(15)
C39 Yb2 O3 Zn2 107.05(13)
C41 Yb2 O3 Zn2 -93.2(3)
C28 Yb2 O3 Zn2 174.1(3)
O19 Yb2 O4 C27 -3.6(4)
O17 Yb2 O4 C27 -93.5(3)
O3 Yb2 O4 C27 -21.6(2)
O13 Yb2 O4 C27 55.3(3)
O16 Yb2 O4 C27 -172.4(2)
O14 Yb2 O4 C27 106.3(3)
O15 Yb2 O4 C27 179.5(3)
C39 Yb2 O4 C27 79.3(3)
C41 Yb2 O4 C27 -179.6(3)
C28 Yb2 O4 C27 -10.8(2)
Zn2 Yb2 O4 C27 -29.8(3)
O19 Yb2 O4 C29 156.7(3)
O17 Yb2 O4 C29 66.8(3)
O3 Yb2 O4 C29 138.7(3)
O13 Yb2 O4 C29 -144.5(3)
O16 Yb2 O4 C29 -12.1(4)
O14 Yb2 O4 C29 -93.4(3)
O15 Yb2 O4 C29 -20.2(3)
C39 Yb2 O4 C29 -120.4(3)
C41 Yb2 O4 C29 -19.3(3)
C28 Yb2 O4 C29 149.5(4)
Zn2 Yb2 O4 C29 130.5(3)
O8 Yb1 O5 C31 94.5(3)
O10 Yb1 O5 C31 167.4(2)
O1 Yb1 O5 C31 -179.2(3)
O12 Yb1 O5 C31 -45.6(3)
O11 Yb1 O5 C31 23.9(3)
O6 Yb1 O5 C31 -7.8(2)
O2 Yb1 O5 C31 -110.2(3)
C37 Yb1 O5 C31 -10.9(3)
Zn1 Yb1 O5 C31 150.9(3)
O8 Yb1 O6 C31 -67.7(3)
O10 Yb1 O6 C31 -165.7(3)
O5 Yb1 O6 C31 7.9(3)
O1 Yb1 O6 C31 18.2(3)
O12 Yb1 O6 C31 156.9(3)
O11 Yb1 O6 C31 -146.2(3)
O2 Yb1 O6 C31 80.6(3)
C37 Yb1 O6 C31 -174.5(3)
Zn1 Yb1 O6 C31 -23.6(3)
O9 Zn1 O7 C33 52.5(4)
N2 Zn1 O7 C33 -139.2(3)
O1 Zn1 O7 C33 -48.5(3)
N1 Zn1 O7 C33 142.3(3)
Yb1 Zn1 O7 C33 -17.8(3)
O10 Yb1 O8 C33 -107.6(4)
O5 Yb1 O8 C33 42.4(4)
O1 Yb1 O8 C33 -31.4(4)
O12 Yb1 O8 C33 173.6(4)
O11 Yb1 O8 C33 171.3(4)
O6 Yb1 O8 C33 95.3(4)
O2 Yb1 O8 C33 -6.9(5)
C31 Yb1 O8 C33 70.2(4)
C37 Yb1 O8 C33 171.6(4)
Zn1 Yb1 O8 C33 -49.2(4)
O7 Zn1 O9 C35 -83.4(4)
N2 Zn1 O9 C35 111.2(4)
O1 Zn1 O9 C35 21.4(4)
N1 Zn1 O9 C35 -175.2(4)
Yb1 Zn1 O9 C35 -11.7(4)
O8 Yb1 O10 C35 42.5(4)
O5 Yb1 O10 C35 -28.4(5)
O1 Yb1 O10 C35 -41.6(4)
O12 Yb1 O10 C35 178.5(5)
O11 Yb1 O10 C35 122.4(5)
O6 Yb1 O10 C35 141.7(4)
O2 Yb1 O10 C35 -105.4(4)
C31 Yb1 O10 C35 25.2(12)
C37 Yb1 O10 C35 150.3(5)
Zn1 Yb1 O10 C35 -9.9(4)
O8 Yb1 O11 C37 179.5(3)
O10 Yb1 O11 C37 89.1(3)
O5 Yb1 O11 C37 -109.2(3)
O1 Yb1 O11 C37 124.2(3)
O12 Yb1 O11 C37 1.5(2)
O6 Yb1 O11 C37 -83.2(3)
O2 Yb1 O11 C37 -1.8(3)
C31 Yb1 O11 C37 -98.2(3)
Zn1 Yb1 O11 C37 140.1(2)
O8 Yb1 O12 C37 -4.2(3)
O10 Yb1 O12 C37 -85.3(3)
O5 Yb1 O12 C37 111.4(3)
O1 Yb1 O12 C37 -147.6(2)
O11 Yb1 O12 C37 -1.4(2)
O6 Yb1 O12 C37 80.8(3)
O2 Yb1 O12 C37 176.1(3)
C31 Yb1 O12 C37 91.4(3)
Zn1 Yb1 O12 C37 -98.6(3)
O19 Yb2 O13 C39 -90.7(2)
O17 Yb2 O13 C39 -161.3(2)
O3 Yb2 O13 C39 -176.1(2)
O16 Yb2 O13 C39 -20.1(3)
O14 Yb2 O13 C39 5.8(2)
O15 Yb2 O13 C39 46.9(3)
O4 Yb2 O13 C39 115.6(2)
C41 Yb2 O13 C39 14.1(3)
C28 Yb2 O13 C39 162.5(3)
Zn2 Yb2 O13 C39 -146.8(2)
O19 Yb2 O14 C39 74.3(2)
O17 Yb2 O14 C39 158.0(2)
O3 Yb2 O14 C39 -8.0(3)
O13 Yb2 O14 C39 -5.6(2)
O16 Yb2 O14 C39 153.4(2)
O15 Yb2 O14 C39 -149.9(2)
O4 Yb2 O14 C39 -76.9(2)
C41 Yb2 O14 C39 -178.6(2)
C28 Yb2 O14 C39 -29.7(3)
Zn2 Yb2 O14 C39 33.2(3)
O19 Yb2 O15 C41 0.3(3)
O17 Yb2 O15 C41 83.7(3)
O3 Yb2 O15 C41 148.5(2)
O13 Yb2 O15 C41 -110.5(3)
O16 Yb2 O15 C41 5.6(2)
O14 Yb2 O15 C41 -77.2(3)
O4 Yb2 O15 C41 178.1(3)
C39 Yb2 O15 C41 -90.9(3)
C28 Yb2 O15 C41 169.1(2)
Zn2 Yb2 O15 C41 98.2(3)
O19 Yb2 O16 C41 170.5(3)
O17 Yb2 O16 C41 -100.8(3)
O3 Yb2 O16 C41 -132.4(3)
O13 Yb2 O16 C41 98.6(3)
O14 Yb2 O16 C41 77.2(3)
O15 Yb2 O16 C41 -5.7(3)
O4 Yb2 O16 C41 -15.4(3)
C39 Yb2 O16 C41 89.5(3)
C28 Yb2 O16 C41 -91.4(5)
Zn2 Yb2 O16 C41 -150.5(2)
O19 Yb2 O17 C43 -52.4(3)
O3 Yb2 O17 C43 31.8(3)
O13 Yb2 O17 C43 17.0(4)
O16 Yb2 O17 C43 -132.4(3)
O14 Yb2 O17 C43 -137.0(3)
O15 Yb2 O17 C43 172.9(3)
O4 Yb2 O17 C43 96.7(3)
C39 Yb2 O17 C43 -38.2(7)
C41 Yb2 O17 C43 -159.3(3)
C28 Yb2 O17 C43 49.9(3)
Zn2 Yb2 O17 C43 0.8(3)
O20 Zn2 O18 C43 79.9(3)
O3 Zn2 O18 C43 -25.8(3)
N4 Zn2 O18 C43 -116.0(3)
N3 Zn2 O18 C43 169.8(3)
Yb2 Zn2 O18 C43 7.9(2)
O17 Yb2 O19 C45 112.0(4)
O3 Yb2 O19 C45 36.7(4)
O13 Yb2 O19 C45 -38.5(4)
O16 Yb2 O19 C45 -168.5(4)
O14 Yb2 O19 C45 -92.3(4)
O15 Yb2 O19 C45 -164.1(4)
O4 Yb2 O19 C45 20.1(5)
C39 Yb2 O19 C45 -65.5(4)
C41 Yb2 O19 C45 -163.9(4)
C28 Yb2 O19 C45 25.5(4)
Zn2 Yb2 O19 C45 52.1(4)
O18 Zn2 O20 C45 -53.6(3)
O3 Zn2 O20 C45 46.6(3)
N4 Zn2 O20 C45 139.1(3)
N3 Zn2 O20 C45 -142.9(3)
Yb2 Zn2 O20 C45 17.4(3)
O7 Zn1 N1 C1 -75.0(3)
O9 Zn1 N1 C1 43.6(3)
N2 Zn1 N1 C1 175.6(4)
O1 Zn1 N1 C1 144.0(4)
Yb1 Zn1 N1 C1 -6.4(5)
O7 Zn1 N1 C5 104.1(3)
O9 Zn1 N1 C5 -137.3(3)
N2 Zn1 N1 C5 -5.3(3)
O1 Zn1 N1 C5 -36.9(6)
Yb1 Zn1 N1 C5 172.7(2)
O7 Zn1 N2 C7 104.4(4)
O9 Zn1 N2 C7 -89.1(4)
O1 Zn1 N2 C7 4.0(4)
N1 Zn1 N2 C7 -167.3(4)
Yb1 Zn1 N2 C7 13.6(4)
O7 Zn1 N2 C6 -76.2(3)
O9 Zn1 N2 C6 90.3(3)
O1 Zn1 N2 C6 -176.6(3)
N1 Zn1 N2 C6 12.1(3)
Yb1 Zn1 N2 C6 -167.0(3)
O20 Zn2 N3 C20 -99.6(3)
O18 Zn2 N3 C20 138.2(3)
O3 Zn2 N3 C20 43.9(6)
N4 Zn2 N3 C20 7.4(3)
Yb2 Zn2 N3 C20 -165.02(19)
O20 Zn2 N3 C16 78.2(3)
O18 Zn2 N3 C16 -44.1(3)
O3 Zn2 N3 C16 -138.4(4)
N4 Zn2 N3 C16 -174.9(3)
Yb2 Zn2 N3 C16 12.7(5)
O20 Zn2 N4 C22 -105.1(3)
O18 Zn2 N4 C22 89.0(4)
O3 Zn2 N4 C22 -2.6(3)
N3 Zn2 N4 C22 168.1(4)
Yb2 Zn2 N4 C22 -15.2(4)
O20 Zn2 N4 C21 71.2(3)
O18 Zn2 N4 C21 -94.8(3)
O3 Zn2 N4 C21 173.6(3)
N3 Zn2 N4 C21 -15.7(3)
Yb2 Zn2 N4 C21 161.1(2)
C5 N1 C1 C2 0.5(6)
Zn1 N1 C1 C2 179.6(3)
N1 C1 C2 C3 -0.2(7)
C1 C2 C3 C4 -0.3(7)
C2 C3 C4 C5 0.3(7)
C1 N1 C5 C4 -0.4(6)
Zn1 N1 C5 C4 -179.6(3)
C1 N1 C5 C6 176.7(4)
Zn1 N1 C5 C6 -2.5(5)
C3 C4 C5 N1 0.0(6)
C3 C4 C5 C6 -177.0(4)
C7 N2 C6 C5 162.7(4)
Zn1 N2 C6 C5 -16.7(5)
N1 C5 C6 N2 12.5(6)
C4 C5 C6 N2 -170.4(4)
C6 N2 C7 C8 179.2(4)
Zn1 N2 C7 C8 -1.4(6)
N2 C7 C8 C13 1.1(6)
N2 C7 C8 C9 175.3(4)
C13 C8 C9 C10 -2.3(6)
C7 C8 C9 C10 -176.8(4)
C8 C9 C10 C11 3.3(7)
C9 C10 C11 C12 -0.7(6)
C10 C11 C12 O2 180.0(4)
C10 C11 C12 C13 -2.9(6)
C14 O2 C12 C11 -42.7(5)
Yb1 O2 C12 C11 160.6(3)
C14 O2 C12 C13 139.9(4)
Yb1 O2 C12 C13 -16.8(4)
Zn1 O1 C13 C8 11.5(5)
Yb1 O1 C13 C8 -163.4(3)
Zn1 O1 C13 C12 -167.8(2)
Yb1 O1 C13 C12 17.3(4)
C9 C8 C13 O1 179.6(3)
C7 C8 C13 O1 -6.3(6)
C9 C8 C13 C12 -1.2(5)
C7 C8 C13 C12 172.9(3)
C11 C12 C13 O1 -176.9(3)
O2 C12 C13 O1 0.5(5)
C11 C12 C13 C8 3.7(6)
O2 C12 C13 C8 -178.9(3)
C12 O2 C14 C15 -83.3(5)
Yb1 O2 C14 C15 71.6(5)
C20 N3 C16 C17 1.0(6)
Zn2 N3 C16 C17 -176.7(3)
N3 C16 C17 C18 -2.6(7)
C16 C17 C18 C19 2.9(7)
C17 C18 C19 C20 -1.6(7)
C16 N3 C20 C19 0.3(6)
Zn2 N3 C20 C19 178.2(3)
C16 N3 C20 C21 -175.6(4)
Zn2 N3 C20 C21 2.2(4)
C18 C19 C20 N3 0.0(6)
C18 C19 C20 C21 175.8(4)
C22 N4 C21 C20 -162.3(3)
Zn2 N4 C21 C20 21.1(4)
N3 C20 C21 N4 -15.1(5)
C19 C20 C21 N4 168.9(4)
C21 N4 C22 C23 -179.7(4)
Zn2 N4 C22 C23 -3.7(6)
N4 C22 C23 C24 -172.8(4)
N4 C22 C23 C28 3.9(7)
C28 C23 C24 C25 -1.0(6)
C22 C23 C24 C25 175.9(4)
C23 C24 C25 C26 1.1(7)
C24 C25 C26 C27 -1.6(7)
C25 C26 C27 O4 179.4(4)
C25 C26 C27 C28 2.0(7)
C29 O4 C27 C26 40.1(6)
Yb2 O4 C27 C26 -157.8(3)
C29 O4 C27 C28 -142.4(4)
Yb2 O4 C27 C28 19.8(4)
Zn2 O3 C28 C27 166.5(3)
Yb2 O3 C28 C27 -20.4(4)
Zn2 O3 C28 C23 -14.6(5)
Yb2 O3 C28 C23 158.5(3)
Zn2 O3 C28 Yb2 -173.1(4)
C26 C27 C28 O3 177.1(4)
O4 C27 C28 O3 -0.6(5)
C26 C27 C28 C23 -1.9(6)
O4 C27 C28 C23 -179.6(3)
C26 C27 C28 Yb2 164.0(4)
O4 C27 C28 Yb2 -13.6(3)
C24 C23 C28 O3 -177.6(4)
C22 C23 C28 O3 5.8(6)
C24 C23 C28 C27 1.4(5)
C22 C23 C28 C27 -175.3(4)
C24 C23 C28 Yb2 -140.8(6)
C22 C23 C28 Yb2 42.5(9)
O19 Yb2 C28 O3 31.6(3)
O17 Yb2 C28 O3 -54.5(2)
O13 Yb2 C28 O3 107.5(3)
O16 Yb2 C28 O3 -63.8(5)
O14 Yb2 C28 O3 128.7(2)
O15 Yb2 C28 O3 -140.3(2)
O4 Yb2 C28 O3 -152.2(3)
C39 Yb2 C28 O3 115.3(3)
C41 Yb2 C28 O3 -130.1(3)
Zn2 Yb2 C28 O3 3.8(2)
O19 Yb2 C28 C27 -166.5(2)
O17 Yb2 C28 C27 107.4(2)
O3 Yb2 C28 C27 162.0(4)
O13 Yb2 C28 C27 -90.5(2)
O16 Yb2 C28 C27 98.2(4)
O14 Yb2 C28 C27 -69.4(2)
O15 Yb2 C28 C27 21.7(3)
O4 Yb2 C28 C27 9.8(2)
C39 Yb2 C28 C27 -82.7(2)
C41 Yb2 C28 C27 31.9(4)
Zn2 Yb2 C28 C27 165.8(3)
O19 Yb2 C28 C23 -19.7(7)
O17 Yb2 C28 C23 -105.8(7)
O3 Yb2 C28 C23 -51.3(6)
O13 Yb2 C28 C23 56.3(7)
O16 Yb2 C28 C23 -115.1(7)
O14 Yb2 C28 C23 77.4(7)
O15 Yb2 C28 C23 168.5(7)
O4 Yb2 C28 C23 156.5(7)
C39 Yb2 C28 C23 64.0(7)
C41 Yb2 C28 C23 178.6(6)
Zn2 Yb2 C28 C23 -47.5(7)
C27 O4 C29 C30 74.5(4)
Yb2 O4 C29 C30 -85.6(4)
Yb1 O6 C31 O5 -14.0(4)
Yb1 O6 C31 C32 166.9(4)
Yb1 O5 C31 O6 14.3(5)
Yb1 O5 C31 C32 -166.5(4)
O8 Yb1 C31 O6 112.1(3)
O10 Yb1 C31 O6 129.4(8)
O5 Yb1 C31 O6 -166.0(4)
O1 Yb1 C31 O6 -165.3(3)
O12 Yb1 C31 O6 -23.3(3)
O11 Yb1 C31 O6 33.4(3)
O2 Yb1 C31 O6 -99.6(3)
C37 Yb1 C31 O6 5.5(3)
Zn1 Yb1 C31 O6 162.7(2)
O8 Yb1 C31 O5 -81.9(3)
O10 Yb1 C31 O5 -64.6(11)
O1 Yb1 C31 O5 0.8(3)
O12 Yb1 C31 O5 142.7(2)
O11 Yb1 C31 O5 -160.5(2)
O6 Yb1 C31 O5 166.0(4)
O2 Yb1 C31 O5 66.5(3)
C37 Yb1 C31 O5 171.5(3)
Zn1 Yb1 C31 O5 -31.2(3)
O8 Yb1 C31 C32 -0.2(15)
O10 Yb1 C31 C32 17(2)
O5 Yb1 C31 C32 81.7(15)
O1 Yb1 C31 C32 82.4(15)
O12 Yb1 C31 C32 -135.6(15)
O11 Yb1 C31 C32 -78.9(15)
O6 Yb1 C31 C32 -112.3(16)
O2 Yb1 C31 C32 148.1(15)
C37 Yb1 C31 C32 -106.9(15)
Zn1 Yb1 C31 C32 50.4(16)
Yb1 O8 C33 O7 54.8(7)
Yb1 O8 C33 C34 -127.4(5)
Zn1 O7 C33 O8 -0.8(6)
Zn1 O7 C33 C34 -178.6(4)
Yb1 O10 C35 O9 5.7(8)
Yb1 O10 C35 C36 -177.6(3)
Zn1 O9 C35 O10 10.3(7)
Zn1 O9 C35 C36 -166.5(3)
Yb1 O11 C37 O12 -2.5(4)
Yb1 O11 C37 C38 174.8(4)
Yb1 O12 C37 O11 2.5(4)
Yb1 O12 C37 C38 -174.8(4)
O8 Yb1 C37 O11 -0.5(3)
O10 Yb1 C37 O11 -86.6(2)
O5 Yb1 C37 O11 92.5(3)
O1 Yb1 C37 O11 -114.5(3)
O12 Yb1 C37 O11 -177.4(4)
O6 Yb1 C37 O11 89.9(3)
O2 Yb1 C37 O11 178.6(2)
C31 Yb1 C37 O11 87.3(3)
Zn1 Yb1 C37 O11 -58.4(3)
O8 Yb1 C37 O12 176.9(2)
O10 Yb1 C37 O12 90.9(2)
O5 Yb1 C37 O12 -90.1(3)
O1 Yb1 C37 O12 62.9(4)
O11 Yb1 C37 O12 177.4(4)
O6 Yb1 C37 O12 -92.6(2)
O2 Yb1 C37 O12 -3.9(3)
C31 Yb1 C37 O12 -95.2(3)
Zn1 Yb1 C37 O12 119.1(2)
O8 Yb1 C37 C38 -96(4)
O10 Yb1 C37 C38 178(100)
O5 Yb1 C37 C38 -3(4)
O1 Yb1 C37 C38 150(4)
O12 Yb1 C37 C38 87(4)
O11 Yb1 C37 C38 -96(4)
O6 Yb1 C37 C38 -6(4)
O2 Yb1 C37 C38 83(4)
C31 Yb1 C37 C38 -8(4)
Zn1 Yb1 C37 C38 -154(4)
Yb2 O13 C39 O14 -10.2(4)
Yb2 O13 C39 C40 168.5(3)
Yb2 O14 C39 O13 10.1(4)
Yb2 O14 C39 C40 -168.6(3)
O19 Yb2 C39 O13 85.8(2)
O17 Yb2 C39 O13 71.6(6)
O3 Yb2 C39 O13 3.8(2)
O16 Yb2 C39 O13 163.8(2)
O14 Yb2 C39 O13 -169.8(4)
O15 Yb2 C39 O13 -140.1(2)
O4 Yb2 C39 O13 -63.3(2)
C41 Yb2 C39 O13 -168.4(2)
C28 Yb2 C39 O13 -16.0(2)
Zn2 Yb2 C39 O13 35.2(2)
O19 Yb2 C39 O14 -104.3(2)
O17 Yb2 C39 O14 -118.6(6)
O3 Yb2 C39 O14 173.6(2)
O13 Yb2 C39 O14 169.8(4)
O16 Yb2 C39 O14 -26.4(2)
O15 Yb2 C39 O14 29.7(2)
O4 Yb2 C39 O14 106.5(2)
C41 Yb2 C39 O14 1.4(2)
C28 Yb2 C39 O14 153.8(2)
Zn2 Yb2 C39 O14 -155.0(2)
O19 Yb2 C39 C40 -7.7(19)
O17 Yb2 C39 C40 -22(2)
O3 Yb2 C39 C40 -89.8(19)
O13 Yb2 C39 C40 -94(2)
O16 Yb2 C39 C40 70.2(19)
O14 Yb2 C39 C40 96.6(19)
O15 Yb2 C39 C40 126.3(19)
O4 Yb2 C39 C40 -156.9(19)
C41 Yb2 C39 C40 98.0(19)
C28 Yb2 C39 C40 -109.6(19)
Zn2 Yb2 C39 C40 -58.4(19)
Yb2 O16 C41 O15 10.0(4)
Yb2 O16 C41 C42 -171.7(4)
Yb2 O15 C41 O16 -9.9(4)
Yb2 O15 C41 C42 171.8(4)
O19 Yb2 C41 O16 -9.8(3)
O17 Yb2 C41 O16 75.4(3)
O3 Yb2 C41 O16 104.4(3)
O13 Yb2 C41 O16 -102.2(3)
O14 Yb2 C41 O16 -95.1(3)
O15 Yb2 C41 O16 170.0(4)
O4 Yb2 C41 O16 168.1(2)
C39 Yb2 C41 O16 -95.8(3)
C28 Yb2 C41 O16 151.5(2)
Zn2 Yb2 C41 O16 44.8(3)
O19 Yb2 C41 O15 -179.8(2)
O17 Yb2 C41 O15 -94.6(3)
O3 Yb2 C41 O15 -65.6(4)
O13 Yb2 C41 O15 87.8(3)
O16 Yb2 C41 O15 -170.0(4)
O14 Yb2 C41 O15 94.9(3)
O4 Yb2 C41 O15 -1.9(3)
C39 Yb2 C41 O15 94.2(3)
C28 Yb2 C41 O15 -18.5(4)
Zn2 Yb2 C41 O15 -125.2(2)
O19 Yb2 C41 C42 82(2)
O17 Yb2 C41 C42 168(2)
O3 Yb2 C41 C42 -163(2)
O13 Yb2 C41 C42 -10(2)
O16 Yb2 C41 C42 92(2)
O14 Yb2 C41 C42 -3(2)
O15 Yb2 C41 C42 -98(2)
O4 Yb2 C41 C42 -100(2)
C39 Yb2 C41 C42 -4(2)
C28 Yb2 C41 C42 -116(2)
Zn2 Yb2 C41 C42 137(2)
Yb2 O17 C43 O18 4.7(5)
Yb2 O17 C43 C44 -175.4(2)
Zn2 O18 C43 O17 -10.7(5)
Zn2 O18 C43 C44 169.5(2)
Zn2 O20 C45 O19 4.1(5)
Zn2 O20 C45 C46 -173.0(3)
Yb2 O19 C45 O20 -60.1(6)
Yb2 O19 C45 C46 117.0(4)
